data_4327198
loop_
_publ_author_name
'Le\"ila Boubekeur-Lecaque'
'Benjamin J. Coe'
'James A. Harris'
'Madeleine Helliwell'
'Inge Asselberghs'
'Koen Clays'
'Stijn Foerier'
'Thierry Verbiest'

_publ_section_title
;
 Incorporation of Amphiphilic Ruthenium(II) Ammine Complexes into
 Langmuir-Blodgett Thin Films with Switchable Quadratic Nonlinear Optical
 Behavior
;
_journal_name_full 'Inorganic Chemistry'
_journal_page_first 12886
_journal_page_last 12899
_journal_paper_doi 10.1021/ic202145b
_journal_volume 50
_journal_year 2011
_chemical_formula_sum 'C40 H41 B N2'
_chemical_formula_weight 560.56
_space_group_IT_number 14
_symmetry_cell_setting monoclinic
_symmetry_space_group_name_Hall '-P 2yn'
_symmetry_space_group_name_H-M 'P 1 21/n 1'
_atom_sites_solution_hydrogens geom
_atom_sites_solution_primary direct
_atom_sites_solution_secondary difmap
_audit_creation_method SHELXL-97
_cell_angle_alpha 90.00
_cell_angle_beta 100.9900(10)
_cell_angle_gamma 90.00
_cell_formula_units_Z 4
_cell_length_a 11.5743(6)
_cell_length_b 17.6392(10)
_cell_length_c 16.0109(9)
_cell_measurement_reflns_used 7422
_cell_measurement_temperature 100(2)
_cell_measurement_theta_max 26.39
_cell_measurement_theta_min 2.40
_cell_volume 3208.9(3)
_computing_cell_refinement 'Bruker SMART'
_computing_data_collection 'Bruker SMART'
_computing_data_reduction 'Bruker SAINT'
_computing_molecular_graphics 'Bruker SHELXTL'
_computing_publication_material 'Bruker SHELXTL'
_computing_structure_refinement 'SHELXL-97 (Sheldrick, 1997)'
_computing_structure_solution 'SHELXS-97 (Sheldrick, 1990)'
_diffrn_ambient_temperature 100(2)
_diffrn_measured_fraction_theta_full 0.997
_diffrn_measured_fraction_theta_max 0.997
_diffrn_measurement_device_type 'CCD area detector'
_diffrn_measurement_method 'phi and omega scans'
_diffrn_radiation_monochromator graphite
_diffrn_radiation_source 'fine-focus sealed tube'
_diffrn_radiation_type MoK\a
_diffrn_radiation_wavelength 0.71073
_diffrn_reflns_av_R_equivalents 0.0375
_diffrn_reflns_av_sigmaI/netI 0.0392
_diffrn_reflns_limit_h_max 14
_diffrn_reflns_limit_h_min -14
_diffrn_reflns_limit_k_max 17
_diffrn_reflns_limit_k_min -22
_diffrn_reflns_limit_l_max 18
_diffrn_reflns_limit_l_min -19
_diffrn_reflns_number 18306
_diffrn_reflns_theta_full 26.40
_diffrn_reflns_theta_max 26.40
_diffrn_reflns_theta_min 1.74
_exptl_absorpt_coefficient_mu 0.066
_exptl_absorpt_correction_type none
_exptl_crystal_colour yellow
_exptl_crystal_density_diffrn 1.160
_exptl_crystal_description prismatic
_exptl_crystal_F_000 1200
_exptl_crystal_size_max 0.40
_exptl_crystal_size_mid 0.30
_exptl_crystal_size_min 0.30
_refine_diff_density_max 0.296
_refine_diff_density_min -0.161
_refine_diff_density_rms 0.034
_refine_ls_extinction_method none
_refine_ls_goodness_of_fit_ref 1.037
_refine_ls_hydrogen_treatment constr
_refine_ls_matrix_type full
_refine_ls_number_parameters 398
_refine_ls_number_reflns 6574
_refine_ls_number_restraints 0
_refine_ls_restrained_S_all 1.037
_refine_ls_R_factor_all 0.0497
_refine_ls_R_factor_gt 0.0365
_refine_ls_shift/su_max 0.001
_refine_ls_shift/su_mean 0.000
_refine_ls_structure_factor_coef Fsqd
_refine_ls_weighting_details 'calc w=1/[\s^2^(Fo^2^)+(0.0553P)^2^+0.0000P] where P=(Fo^2^+2Fc^2^)/3'
_refine_ls_weighting_scheme calc
_refine_ls_wR_factor_gt 0.0937
_refine_ls_wR_factor_ref 0.0972
_reflns_number_gt 5074
_reflns_number_total 6574
_reflns_threshold_expression >2sigma(I)
_cod_data_source_file ic202145b_si_001_1.cif
_cod_data_source_block '[C6H13Q+]BPh4'
_cod_database_code 4327198

loop_
_symmetry_equiv_pos_as_xyz
'x, y, z'
'-x+1/2, y+1/2, -z+1/2'
'-x, -y, -z'
'x-1/2, -y-1/2, z-1/2'

loop_
_atom_site_label
_atom_site_type_symbol
_atom_site_fract_x
_atom_site_fract_y
_atom_site_fract_z
_atom_site_U_iso_or_equiv
_atom_site_adp_type
_atom_site_occupancy
_atom_site_symmetry_multiplicity
_atom_site_calc_flag
_atom_site_refinement_flags
_atom_site_disorder_assembly
_atom_site_disorder_group
N1 N 1.08266(9) -0.01133(6) 0.65296(6) 0.0261(2) Uani 1 1 d . . .
N2 N 0.59576(8) 0.20759(6) 0.46134(6) 0.0216(2) Uani 1 1 d . . .
C1 C 1.09132(10) 0.04243(7) 0.59551(7) 0.0229(3) Uani 1 1 d . . .
H1 H 1.1660 0.0507 0.5807 0.028 Uiso 1 1 calc R . .
C2 C 0.99786(10) 0.08663(6) 0.55641(7) 0.0211(2) Uani 1 1 d . . .
H2 H 1.0082 0.1231 0.5148 0.025 Uiso 1 1 calc R . .
C3 C 0.88864(10) 0.07688(6) 0.57886(7) 0.0196(2) Uani 1 1 d . . .
C4 C 0.87963(10) 0.02279(7) 0.64043(7) 0.0229(3) Uani 1 1 d . . .
H4 H 0.8073 0.0155 0.6591 0.028 Uiso 1 1 calc R . .
C5 C 0.97729(10) -0.02025(7) 0.67422(7) 0.0261(3) Uani 1 1 d . . .
H5 H 0.9690 -0.0582 0.7147 0.031 Uiso 1 1 calc R . .
C6 C 0.78572(9) 0.12218(6) 0.53794(7) 0.0196(2) Uani 1 1 d . . .
C7 C 0.76230(10) 0.13383(7) 0.45018(7) 0.0232(3) Uani 1 1 d . . .
H7 H 0.8119 0.1120 0.4158 0.028 Uiso 1 1 calc R . .
C8 C 0.66786(10) 0.17678(7) 0.41378(7) 0.0247(3) Uani 1 1 d . . .
H8 H 0.6528 0.1850 0.3541 0.030 Uiso 1 1 calc R . .
C9 C 0.61583(10) 0.19738(7) 0.54631(7) 0.0242(3) Uani 1 1 d . . .
H9 H 0.5647 0.2198 0.5792 0.029 Uiso 1 1 calc R . .
C10 C 0.70962(10) 0.15483(7) 0.58535(7) 0.0239(3) Uani 1 1 d . . .
H10 H 0.7229 0.1475 0.6452 0.029 Uiso 1 1 calc R . .
C11 C 0.49309(10) 0.25274(7) 0.41903(7) 0.0252(3) Uani 1 1 d . B .
H11A H 0.4391 0.2607 0.4593 0.030 Uiso 1 1 calc R . .
H11B H 0.4499 0.2241 0.3696 0.030 Uiso 1 1 calc R . .
C12 C 0.52951(10) 0.32907(7) 0.38907(8) 0.0268(3) Uani 1 1 d . . .
H12A H 0.5894 0.3217 0.3531 0.032 Uiso 1 1 calc R A 1
H12B H 0.5651 0.3601 0.4389 0.032 Uiso 1 1 calc R A 1
C13 C 0.42344(12) 0.37035(8) 0.33824(9) 0.0273(4) Uani 0.902(4) 1 d P B 1
H13A H 0.3896 0.3391 0.2882 0.033 Uiso 0.902(4) 1 calc PR B 1
H13B H 0.4503 0.4187 0.3170 0.033 Uiso 0.902(4) 1 calc PR B 1
C14 C 0.32687(12) 0.38746(8) 0.38864(10) 0.0290(4) Uani 0.902(4) 1 d P B 1
H14A H 0.3009 0.3393 0.4109 0.035 Uiso 0.902(4) 1 calc PR B 1
H14B H 0.3601 0.4197 0.4380 0.035 Uiso 0.902(4) 1 calc PR B 1
C13A C 0.4222(13) 0.3946(9) 0.3876(11) 0.035(4) Uiso 0.098(4) 1 d P B 2
H13C H 0.4085 0.4031 0.4461 0.042 Uiso 0.098(4) 1 calc PR B 2
H13D H 0.4465 0.4433 0.3656 0.042 Uiso 0.098(4) 1 calc PR B 2
C14A C 0.3151(14) 0.3678(10) 0.3338(12) 0.044(5) Uiso 0.098(4) 1 d P B 2
H14C H 0.2915 0.3185 0.3547 0.053 Uiso 0.098(4) 1 calc PR B 2
H14D H 0.3274 0.3611 0.2747 0.053 Uiso 0.098(4) 1 calc PR B 2
C15 C 0.21991(11) 0.42740(7) 0.33657(8) 0.0335(3) Uani 1 1 d . . .
H15A H 0.2452 0.4750 0.3127 0.040 Uiso 1 1 calc R B 1
H15B H 0.1836 0.3945 0.2886 0.040 Uiso 1 1 calc R B 1
C16 C 0.13061(13) 0.44508(9) 0.39102(10) 0.0469(4) Uani 1 1 d . B .
H16A H 0.1021 0.3977 0.4119 0.070 Uiso 1 1 calc R . .
H16B H 0.0643 0.4726 0.3571 0.070 Uiso 1 1 calc R . .
H16C H 0.1672 0.4764 0.4394 0.070 Uiso 1 1 calc R . .
B1 B 0.84703(11) 0.26029(8) 0.20981(8) 0.0203(3) Uani 1 1 d . . .
C17 C 0.72614(9) 0.21010(7) 0.20316(6) 0.0196(2) Uani 1 1 d . . .
C18 C 0.72411(10) 0.13200(7) 0.21890(7) 0.0221(3) Uani 1 1 d . . .
H18 H 0.7964 0.1049 0.2287 0.026 Uiso 1 1 calc R . .
C19 C 0.62045(11) 0.09253(7) 0.22081(7) 0.0272(3) Uani 1 1 d . . .
H19 H 0.6231 0.0396 0.2317 0.033 Uiso 1 1 calc R . .
C20 C 0.51372(10) 0.13022(7) 0.20688(7) 0.0281(3) Uani 1 1 d . . .
H20 H 0.4428 0.1035 0.2083 0.034 Uiso 1 1 calc R . .
C21 C 0.51167(10) 0.20746(7) 0.19085(7) 0.0262(3) Uani 1 1 d . . .
H21 H 0.4389 0.2340 0.1808 0.031 Uiso 1 1 calc R . .
C22 C 0.61568(10) 0.24613(7) 0.18951(7) 0.0223(3) Uani 1 1 d . . .
H22 H 0.6122 0.2992 0.1789 0.027 Uiso 1 1 calc R . .
C23 C 0.86404(10) 0.30163(7) 0.30299(7) 0.0233(3) Uani 1 1 d . . .
C24 C 0.92060(11) 0.26534(7) 0.37770(7) 0.0290(3) Uani 1 1 d . . .
H24 H 0.9557 0.2172 0.3731 0.035 Uiso 1 1 calc R . .
C25 C 0.92750(13) 0.29681(8) 0.45797(8) 0.0360(3) Uani 1 1 d . . .
H25 H 0.9671 0.2703 0.5068 0.043 Uiso 1 1 calc R . .
C26 C 0.87704(13) 0.36654(8) 0.46712(8) 0.0375(3) Uani 1 1 d . . .
H26 H 0.8818 0.3883 0.5219 0.045 Uiso 1 1 calc R . .
C27 C 0.81953(11) 0.40420(8) 0.39540(8) 0.0338(3) Uani 1 1 d . . .
H27 H 0.7842 0.4521 0.4008 0.041 Uiso 1 1 calc R . .
C28 C 0.81331(10) 0.37190(7) 0.31519(8) 0.0271(3) Uani 1 1 d . . .
H28 H 0.7730 0.3986 0.2668 0.033 Uiso 1 1 calc R . .
C29 C 0.96164(10) 0.20893(6) 0.19792(7) 0.0200(2) Uani 1 1 d . . .
C30 C 0.95258(10) 0.15237(7) 0.13537(7) 0.0226(3) Uani 1 1 d . . .
H30 H 0.8768 0.1398 0.1041 0.027 Uiso 1 1 calc R . .
C31 C 1.04968(11) 0.11399(7) 0.11726(8) 0.0281(3) Uani 1 1 d . . .
H31 H 1.0392 0.0756 0.0749 0.034 Uiso 1 1 calc R . .
C32 C 1.16191(11) 0.13156(8) 0.16077(8) 0.0318(3) Uani 1 1 d . . .
H32 H 1.2287 0.1061 0.1480 0.038 Uiso 1 1 calc R . .
C33 C 1.17482(10) 0.18683(8) 0.22306(8) 0.0303(3) Uani 1 1 d . . .
H33 H 1.2510 0.1991 0.2539 0.036 Uiso 1 1 calc R . .
C34 C 1.07684(10) 0.22450(7) 0.24088(7) 0.0252(3) Uani 1 1 d . . .
H34 H 1.0882 0.2624 0.2839 0.030 Uiso 1 1 calc R . .
C35 C 0.83750(10) 0.32183(7) 0.13144(7) 0.0226(3) Uani 1 1 d . . .
C36 C 0.77135(11) 0.30748(7) 0.04994(7) 0.0268(3) Uani 1 1 d . . .
H36 H 0.7224 0.2639 0.0415 0.032 Uiso 1 1 calc R . .
C37 C 0.77510(12) 0.35512(8) -0.01906(8) 0.0353(3) Uani 1 1 d . . .
H37 H 0.7291 0.3437 -0.0733 0.042 Uiso 1 1 calc R . .
C38 C 0.84587(12) 0.41898(9) -0.00835(9) 0.0409(4) Uani 1 1 d . . .
H38 H 0.8495 0.4512 -0.0553 0.049 Uiso 1 1 calc R . .
C39 C 0.91098(11) 0.43543(8) 0.07088(9) 0.0392(3) Uani 1 1 d . . .
H39 H 0.9589 0.4795 0.0789 0.047 Uiso 1 1 calc R . .
C40 C 0.90656(11) 0.38748(7) 0.13930(8) 0.0296(3) Uani 1 1 d . . .
H40 H 0.9522 0.3998 0.1934 0.035 Uiso 1 1 calc R . .

loop_
_atom_site_aniso_label
_atom_site_aniso_U_11
_atom_site_aniso_U_22
_atom_site_aniso_U_33
_atom_site_aniso_U_23
_atom_site_aniso_U_13
_atom_site_aniso_U_12
N1 0.0285(6) 0.0252(6) 0.0236(5) -0.0001(4) 0.0022(4) 0.0045(4)
N2 0.0197(5) 0.0243(5) 0.0210(5) 0.0031(4) 0.0046(4) 0.0021(4)
C1 0.0213(6) 0.0219(6) 0.0249(6) -0.0028(5) 0.0027(5) -0.0006(5)
C2 0.0245(6) 0.0176(6) 0.0210(5) -0.0007(5) 0.0037(5) -0.0012(5)
C3 0.0232(6) 0.0183(6) 0.0164(5) -0.0041(4) 0.0015(4) 0.0009(5)
C4 0.0246(6) 0.0251(6) 0.0198(5) -0.0005(5) 0.0059(5) 0.0005(5)
C5 0.0327(7) 0.0248(7) 0.0205(6) 0.0037(5) 0.0046(5) 0.0028(5)
C6 0.0199(6) 0.0182(6) 0.0207(5) -0.0001(5) 0.0038(4) -0.0026(4)
C7 0.0231(6) 0.0272(7) 0.0204(6) 0.0002(5) 0.0068(5) 0.0028(5)
C8 0.0246(6) 0.0320(7) 0.0181(5) 0.0018(5) 0.0055(5) 0.0033(5)
C9 0.0271(6) 0.0272(7) 0.0203(6) 0.0011(5) 0.0095(5) 0.0033(5)
C10 0.0283(6) 0.0260(6) 0.0179(5) 0.0015(5) 0.0054(5) 0.0031(5)
C11 0.0200(6) 0.0292(7) 0.0265(6) 0.0059(5) 0.0045(5) 0.0055(5)
C12 0.0249(6) 0.0300(7) 0.0271(6) 0.0060(5) 0.0089(5) 0.0023(5)
C13 0.0315(8) 0.0273(8) 0.0237(8) 0.0054(6) 0.0069(6) 0.0049(6)
C14 0.0284(8) 0.0310(8) 0.0277(8) 0.0057(6) 0.0054(6) 0.0070(6)
C15 0.0319(7) 0.0239(7) 0.0426(8) 0.0024(6) 0.0017(6) 0.0034(6)
C16 0.0447(9) 0.0378(9) 0.0596(10) 0.0043(7) 0.0135(7) 0.0069(7)
B1 0.0218(7) 0.0212(7) 0.0184(6) 0.0025(5) 0.0049(5) 0.0021(5)
C17 0.0238(6) 0.0243(6) 0.0107(5) 0.0004(4) 0.0032(4) 0.0020(5)
C18 0.0222(6) 0.0249(7) 0.0192(5) 0.0006(5) 0.0044(4) 0.0027(5)
C19 0.0310(7) 0.0239(7) 0.0274(6) -0.0008(5) 0.0072(5) -0.0028(5)
C20 0.0227(6) 0.0355(8) 0.0262(6) -0.0022(6) 0.0047(5) -0.0063(5)
C21 0.0211(6) 0.0377(7) 0.0193(6) -0.0005(5) 0.0024(5) 0.0057(5)
C22 0.0260(6) 0.0247(6) 0.0160(5) 0.0021(5) 0.0036(4) 0.0039(5)
C23 0.0247(6) 0.0238(6) 0.0231(6) -0.0003(5) 0.0087(5) -0.0066(5)
C24 0.0429(8) 0.0234(7) 0.0217(6) 0.0005(5) 0.0084(5) -0.0045(6)
C25 0.0538(9) 0.0338(8) 0.0206(6) 0.0000(6) 0.0072(6) -0.0102(7)
C26 0.0507(9) 0.0398(8) 0.0249(7) -0.0114(6) 0.0147(6) -0.0127(7)
C27 0.0342(7) 0.0309(7) 0.0390(7) -0.0112(6) 0.0136(6) -0.0037(6)
C28 0.0255(6) 0.0282(7) 0.0287(6) -0.0034(5) 0.0079(5) -0.0031(5)
C29 0.0227(6) 0.0207(6) 0.0168(5) 0.0070(5) 0.0048(4) 0.0008(5)
C30 0.0225(6) 0.0257(6) 0.0200(6) 0.0048(5) 0.0050(5) 0.0013(5)
C31 0.0349(7) 0.0270(7) 0.0251(6) 0.0039(5) 0.0129(5) 0.0056(5)
C32 0.0255(7) 0.0362(8) 0.0363(7) 0.0117(6) 0.0123(5) 0.0101(6)
C33 0.0200(6) 0.0370(8) 0.0322(7) 0.0108(6) 0.0008(5) 0.0008(5)
C34 0.0264(6) 0.0263(7) 0.0221(6) 0.0054(5) 0.0025(5) -0.0015(5)
C35 0.0224(6) 0.0239(6) 0.0241(6) 0.0053(5) 0.0108(5) 0.0078(5)
C36 0.0319(7) 0.0285(7) 0.0223(6) 0.0049(5) 0.0113(5) 0.0107(5)
C37 0.0386(8) 0.0462(9) 0.0239(6) 0.0109(6) 0.0133(6) 0.0203(7)
C38 0.0358(8) 0.0498(9) 0.0431(8) 0.0293(7) 0.0220(6) 0.0174(7)
C39 0.0278(7) 0.0362(8) 0.0569(9) 0.0227(7) 0.0167(6) 0.0059(6)
C40 0.0231(6) 0.0301(7) 0.0372(7) 0.0108(6) 0.0100(5) 0.0043(5)

loop_
_atom_type_symbol
_atom_type_description
_atom_type_scat_dispersion_real
_atom_type_scat_dispersion_imag
_atom_type_scat_source
C C 0.0033 0.0016 'International Tables Vol C Tables 4.2.6.8 and 6.1.1.4'
H H 0.0000 0.0000 'International Tables Vol C Tables 4.2.6.8 and 6.1.1.4'
B B 0.0013 0.0007 'International Tables Vol C Tables 4.2.6.8 and 6.1.1.4'
N N 0.0061 0.0033 'International Tables Vol C Tables 4.2.6.8 and 6.1.1.4'

loop_
_geom_angle_atom_site_label_1
_geom_angle_atom_site_label_2
_geom_angle_atom_site_label_3
_geom_angle
C5 N1 C1 116.75(10)
C8 N2 C9 120.70(10)
C8 N2 C11 119.17(9)
C9 N2 C11 120.12(9)
N1 C1 C2 123.79(11)
N1 C1 H1 118.1
C2 C1 H1 118.1
C1 C2 C3 119.01(11)
C1 C2 H2 120.5
C3 C2 H2 120.5
C2 C3 C4 117.61(10)
C2 C3 C6 120.94(10)
C4 C3 C6 121.45(10)
C5 C4 C3 119.20(11)
C5 C4 H4 120.4
C3 C4 H4 120.4
N1 C5 C4 123.58(11)
N1 C5 H5 118.2
C4 C5 H5 118.2
C10 C6 C7 117.82(10)
C10 C6 C3 121.44(10)
C7 C6 C3 120.74(10)
C8 C7 C6 119.84(11)
C8 C7 H7 120.1
C6 C7 H7 120.1
N2 C8 C7 120.95(10)
N2 C8 H8 119.5
C7 C8 H8 119.5
N2 C9 C10 120.21(10)
N2 C9 H9 119.9
C10 C9 H9 119.9
C9 C10 C6 120.46(10)
C9 C10 H10 119.8
C6 C10 H10 119.8
N2 C11 C12 112.00(9)
N2 C11 H11A 109.2
C12 C11 H11A 109.2
N2 C11 H11B 109.2
C12 C11 H11B 109.2
H11A C11 H11B 107.9
C11 C12 C13 110.45(10)
C11 C12 C13A 111.3(5)
C13 C12 C13A 32.0(6)
C11 C12 H12A 109.6
C13 C12 H12A 109.6
C13A C12 H12A 132.4
C11 C12 H12B 109.6
C13 C12 H12B 109.6
C13A C12 H12B 79.9
H12A C12 H12B 108.1
C12 C13 C14 114.12(12)
C12 C13 H13A 108.7
C14 C13 H13A 108.7
C12 C13 H13B 108.7
C14 C13 H13B 108.7
H13A C13 H13B 107.6
C15 C14 C13 113.67(12)
C15 C14 H14A 108.8
C13 C14 H14A 108.8
C15 C14 H14B 108.8
C13 C14 H14B 108.8
H14A C14 H14B 107.7
C14A C13A C12 109.1(13)
C14A C13A H13C 109.9
C12 C13A H13C 109.9
C14A C13A H13D 109.9
C12 C13A H13D 109.9
H13C C13A H13D 108.3
C13A C14A C15 107.3(14)
C13A C14A H14C 110.3
C15 C14A H14C 110.3
C13A C14A H14D 110.3
C15 C14A H14D 110.3
H14C C14A H14D 108.5
C16 C15 C14 110.73(12)
C16 C15 C14A 137.5(7)
C14 C15 C14A 35.4(7)
C16 C15 H15A 109.5
C14 C15 H15A 109.5
C14A C15 H15A 107.7
C16 C15 H15B 109.5
C14 C15 H15B 109.5
C14A C15 H15B 77.1
H15A C15 H15B 108.1
C15 C16 H16A 109.5
C15 C16 H16B 109.5
H16A C16 H16B 109.5
C15 C16 H16C 109.5
H16A C16 H16C 109.5
H16B C16 H16C 109.5
C23 B1 C17 104.60(9)
C23 B1 C35 112.30(10)
C17 B1 C35 111.93(9)
C23 B1 C29 112.98(9)
C17 B1 C29 113.02(10)
C35 B1 C29 102.29(8)
C18 C17 C22 115.22(10)
C18 C17 B1 124.17(10)
C22 C17 B1 120.29(10)
C19 C18 C17 122.65(11)
C19 C18 H18 118.7
C17 C18 H18 118.7
C20 C19 C18 120.18(12)
C20 C19 H19 119.9
C18 C19 H19 119.9
C19 C20 C21 119.07(11)
C19 C20 H20 120.5
C21 C20 H20 120.5
C20 C21 C22 120.13(11)
C20 C21 H21 119.9
C22 C21 H21 119.9
C21 C22 C17 122.74(11)
C21 C22 H22 118.6
C17 C22 H22 118.6
C28 C23 C24 115.11(11)
C28 C23 B1 122.67(10)
C24 C23 B1 121.91(10)
C25 C24 C23 122.80(12)
C25 C24 H24 118.6
C23 C24 H24 118.6
C26 C25 C24 120.23(12)
C26 C25 H25 119.9
C24 C25 H25 119.9
C25 C26 C27 119.08(12)
C25 C26 H26 120.5
C27 C26 H26 120.5
C26 C27 C28 120.06(12)
C26 C27 H27 120.0
C28 C27 H27 120.0
C27 C28 C23 122.72(12)
C27 C28 H28 118.6
C23 C28 H28 118.6
C30 C29 C34 115.02(11)
C30 C29 B1 121.42(10)
C34 C29 B1 123.06(10)
C31 C30 C29 122.83(11)
C31 C30 H30 118.6
C29 C30 H30 118.6
C32 C31 C30 120.24(12)
C32 C31 H31 119.9
C30 C31 H31 119.9
C33 C32 C31 118.82(12)
C33 C32 H32 120.6
C31 C32 H32 120.6
C32 C33 C34 120.33(11)
C32 C33 H33 119.8
C34 C33 H33 119.8
C33 C34 C29 122.74(12)
C33 C34 H34 118.6
C29 C34 H34 118.6
C40 C35 C36 115.70(11)
C40 C35 B1 121.53(10)
C36 C35 B1 122.32(11)
C37 C36 C35 122.24(13)
C37 C36 H36 118.9
C35 C36 H36 118.9
C38 C37 C36 119.94(12)
C38 C37 H37 120.0
C36 C37 H37 120.0
C39 C38 C37 119.51(12)
C39 C38 H38 120.2
C37 C38 H38 120.2
C38 C39 C40 120.06(13)
C38 C39 H39 120.0
C40 C39 H39 120.0
C39 C40 C35 122.55(13)
C39 C40 H40 118.7
C35 C40 H40 118.7

loop_
_geom_bond_atom_site_label_1
_geom_bond_atom_site_label_2
_geom_bond_distance
N1 C5 1.3365(15)
N1 C1 1.3381(15)
N2 C8 1.3467(14)
N2 C9 1.3478(14)
N2 C11 1.4826(14)
C1 C2 1.3826(16)
C1 H1 0.9500
C2 C3 1.3893(15)
C2 H2 0.9500
C3 C4 1.3900(16)
C3 C6 1.4796(15)
C4 C5 1.3833(16)
C4 H4 0.9500
C5 H5 0.9500
C6 C10 1.3922(16)
C6 C7 1.3947(15)
C7 C8 1.3659(16)
C7 H7 0.9500
C8 H8 0.9500
C9 C10 1.3689(16)
C9 H9 0.9500
C10 H10 0.9500
C11 C12 1.5159(17)
C11 H11A 0.9900
C11 H11B 0.9900
C12 C13 1.5227(17)
C12 C13A 1.694(15)
C12 H12A 0.9900
C12 H12B 0.9900
C13 C14 1.528(2)
C13 H13A 0.9900
C13 H13B 0.9900
C14 C15 1.5266(17)
C14 H14A 0.9900
C14 H14B 0.9900
C13A C14A 1.45(2)
C13A H13C 0.9900
C13A H13D 0.9900
C14A C15 1.530(16)
C14A H14C 0.9900
C14A H14D 0.9900
C15 C16 1.5063(19)
C15 H15A 0.9900
C15 H15B 0.9900
C16 H16A 0.9800
C16 H16B 0.9800
C16 H16C 0.9800
B1 C23 1.6383(17)
B1 C17 1.6421(17)
B1 C35 1.6468(16)
B1 C29 1.6472(17)
C17 C18 1.4014(16)
C17 C22 1.4070(15)
C18 C19 1.3926(16)
C18 H18 0.9500
C19 C20 1.3831(17)
C19 H19 0.9500
C20 C21 1.3856(18)
C20 H20 0.9500
C21 C22 1.3874(16)
C21 H21 0.9500
C22 H22 0.9500
C23 C28 1.4011(17)
C23 C24 1.4038(16)
C24 C25 1.3881(16)
C24 H24 0.9500
C25 C26 1.381(2)
C25 H25 0.9500
C26 C27 1.3826(19)
C26 H26 0.9500
C27 C28 1.3941(17)
C27 H27 0.9500
C28 H28 0.9500
C29 C30 1.4033(16)
C29 C34 1.4059(15)
C30 C31 1.3892(16)
C30 H30 0.9500
C31 C32 1.3870(18)
C31 H31 0.9500
C32 C33 1.3823(18)
C32 H32 0.9500
C33 C34 1.3901(17)
C33 H33 0.9500
C34 H34 0.9500
C35 C40 1.3991(17)
C35 C36 1.4043(16)
C36 C37 1.3954(17)
C36 H36 0.9500
C37 C38 1.384(2)
C37 H37 0.9500
C38 C39 1.377(2)
C38 H38 0.9500
C39 C40 1.3925(17)
C39 H39 0.9500
C40 H40 0.9500

loop_
_geom_torsion_atom_site_label_1
_geom_torsion_atom_site_label_2
_geom_torsion_atom_site_label_3
_geom_torsion_atom_site_label_4
_geom_torsion
C5 N1 C1 C2 -1.81(17)
N1 C1 C2 C3 1.79(17)
C1 C2 C3 C4 0.28(16)
C1 C2 C3 C6 -179.21(10)
C2 C3 C4 C5 -2.13(16)
C6 C3 C4 C5 177.35(10)
C1 N1 C5 C4 -0.22(17)
C3 C4 C5 N1 2.20(18)
C2 C3 C6 C10 -135.63(12)
C4 C3 C6 C10 44.91(16)
C2 C3 C6 C7 44.01(16)
C4 C3 C6 C7 -135.45(12)
C10 C6 C7 C8 0.65(17)
C3 C6 C7 C8 -179.01(11)
C9 N2 C8 C7 0.67(18)
C11 N2 C8 C7 -178.96(11)
C6 C7 C8 N2 -0.72(18)
C8 N2 C9 C10 -0.54(18)
C11 N2 C9 C10 179.08(11)
N2 C9 C10 C6 0.49(18)
C7 C6 C10 C9 -0.54(17)
C3 C6 C10 C9 179.12(11)
C8 N2 C11 C12 -72.55(14)
C9 N2 C11 C12 107.82(12)
N2 C11 C12 C13 174.29(10)
N2 C11 C12 C13A -151.4(6)
C11 C12 C13 C14 61.36(16)
C13A C12 C13 C14 -36.4(10)
C12 C13 C14 C15 -178.82(12)
C11 C12 C13A C14A -57.1(13)
C13 C12 C13A C14A 37.7(10)
C12 C13A C14A C15 178.2(9)
C13 C14 C15 C16 -177.84(13)
C13 C14 C15 C14A 36.3(11)
C13A C14A C15 C16 -87.5(13)
C13A C14A C15 C14 -36.5(10)
C23 B1 C17 C18 -99.74(12)
C35 B1 C17 C18 138.42(10)
C29 B1 C17 C18 23.56(14)
C23 B1 C17 C22 73.40(12)
C35 B1 C17 C22 -48.44(13)
C29 B1 C17 C22 -163.30(9)
C22 C17 C18 C19 0.11(15)
B1 C17 C18 C19 173.57(10)
C17 C18 C19 C20 0.00(17)
C18 C19 C20 C21 0.17(17)
C19 C20 C21 C22 -0.46(17)
C20 C21 C22 C17 0.60(17)
C18 C17 C22 C21 -0.41(15)
B1 C17 C22 C21 -174.14(10)
C17 B1 C23 C28 -88.27(13)
C35 B1 C23 C28 33.32(15)
C29 B1 C23 C28 148.41(11)
C17 B1 C23 C24 85.07(13)
C35 B1 C23 C24 -153.33(10)
C29 B1 C23 C24 -38.25(15)
C28 C23 C24 C25 -0.79(17)
B1 C23 C24 C25 -174.61(11)
C23 C24 C25 C26 0.3(2)
C24 C25 C26 C27 0.2(2)
C25 C26 C27 C28 -0.20(19)
C26 C27 C28 C23 -0.32(19)
C24 C23 C28 C27 0.78(17)
B1 C23 C28 C27 174.55(11)
C23 B1 C29 C30 160.90(10)
C17 B1 C29 C30 42.37(13)
C35 B1 C29 C30 -78.15(12)
C23 B1 C29 C34 -27.64(15)
C17 B1 C29 C34 -146.16(10)
C35 B1 C29 C34 93.31(12)
C34 C29 C30 C31 0.42(16)
B1 C29 C30 C31 172.53(10)
C29 C30 C31 C32 -0.94(18)
C30 C31 C32 C33 1.03(18)
C31 C32 C33 C34 -0.67(18)
C32 C33 C34 C29 0.19(18)
C30 C29 C34 C33 -0.05(16)
B1 C29 C34 C33 -172.02(11)
C23 B1 C35 C40 38.63(14)
C17 B1 C35 C40 155.94(10)
C29 B1 C35 C40 -82.79(12)
C23 B1 C35 C36 -149.41(10)
C17 B1 C35 C36 -32.10(14)
C29 B1 C35 C36 89.17(12)
C40 C35 C36 C37 0.67(16)
B1 C35 C36 C37 -171.73(11)
C35 C36 C37 C38 0.06(18)
C36 C37 C38 C39 -0.82(19)
C37 C38 C39 C40 0.8(2)
C38 C39 C40 C35 -0.1(2)
C36 C35 C40 C39 -0.67(17)
B1 C35 C40 C39 171.80(11)
